data_1560710
loop_
_publ_author_name
'Zhao, Li'
'Zhang, Jie'
'Wang, Jiang'
'Niu, Xiao-Yan'
'Wang, Xiao-Qing'
'Fan, Li-Ming'
'Hu, Tuo-Ping'

_publ_section_title
;
 Structural diversity, gas sorption properties, luminescent sensing of
 three Cd(II) complexes based on 3, 5-Di(2&#x2032;,
 5-dicarboxylphenyl)pyridine
;
_journal_name_full 'Journal of Solid State Chemistry'
_journal_page_first 1
_journal_page_last 8
_journal_paper_doi 10.1016/j.jssc.2018.08.028
_journal_volume 268
_journal_year 2018
_chemical_formula_moiety 'C33 H19 Cd2 N3 O9'
_chemical_formula_sum 'C33 H19 Cd2 N3 O9'
_chemical_formula_weight 826.33
_space_group_crystal_system monoclinic
_space_group_IT_number 15
_space_group_name_Hall '-C 2yc'
_space_group_name_H-M_alt 'C 1 2/c 1'
_atom_sites_solution_hydrogens mixed
_cell_angle_alpha 90
_cell_angle_beta 124.9730(10)
_cell_angle_gamma 90
_cell_formula_units_Z 8
_cell_length_a 24.0616(8)
_cell_length_b 28.9143(10)
_cell_length_c 14.1125(5)
_cell_measurement_reflns_used 9895
_cell_measurement_temperature 150.15
_cell_measurement_theta_max 25.049
_cell_measurement_theta_min 2.256
_cell_volume 8045.4(5)
_computing_cell_refinement 'SAINT v8.37A (Bruker, 2015)'
_computing_data_reduction 'SAINT v8.37A (Bruker, 2015)'
_computing_molecular_graphics 'Olex2 (Dolomanov et al., 2009)'
_computing_publication_material 'Olex2 (Dolomanov et al., 2009)'
_computing_structure_refinement 'ShelXL (Sheldrick, 2015)'
_computing_structure_solution 'SHELXT 2014/5 (Sheldrick, 2014)'
_diffrn_ambient_temperature 150.15
_diffrn_measured_fraction_theta_full 0.999
_diffrn_measured_fraction_theta_max 0.998
_diffrn_measurement_device_type 'Bruker APEX-II CCD'
_diffrn_measurement_method '\f and \w scans'
_diffrn_radiation_type MoK\a
_diffrn_radiation_wavelength 0.71073
_diffrn_reflns_av_R_equivalents 0.0929
_diffrn_reflns_av_unetI/netI 0.0552
_diffrn_reflns_Laue_measured_fraction_full 0.999
_diffrn_reflns_Laue_measured_fraction_max 0.998
_diffrn_reflns_limit_h_max 28
_diffrn_reflns_limit_h_min -28
_diffrn_reflns_limit_k_max 34
_diffrn_reflns_limit_k_min -34
_diffrn_reflns_limit_l_max 17
_diffrn_reflns_limit_l_min -17
_diffrn_reflns_number 46969
_diffrn_reflns_point_group_measured_fraction_full 0.999
_diffrn_reflns_point_group_measured_fraction_max 0.998
_diffrn_reflns_theta_full 25.242
_diffrn_reflns_theta_max 25.380
_diffrn_reflns_theta_min 2.255
_diffrn_standards_number 0
_exptl_absorpt_coefficient_mu 1.104
_exptl_absorpt_correction_T_max 0.7402
_exptl_absorpt_correction_T_min 0.6669
_exptl_absorpt_correction_type multi-scan
_exptl_absorpt_process_details
'SADABS-2016/2 (Bruker,2016/2) was used for absorption correction. wR2(int) was 0.0747 before and 0.0617 after correction. The Ratio of minimum to maximum transmission is 0.9010. The \l/2 correction factor is Not present.'
_exptl_crystal_colour colourless
_exptl_crystal_colour_primary colourless
_exptl_crystal_density_diffrn 1.364
_exptl_crystal_description block
_exptl_crystal_F_000 3248
_exptl_crystal_size_max 0.3
_exptl_crystal_size_mid 0.2
_exptl_crystal_size_min 0.08
_refine_diff_density_max 2.429
_refine_diff_density_min -0.684
_refine_diff_density_rms 0.142
_refine_ls_extinction_coef .
_refine_ls_extinction_method none
_refine_ls_goodness_of_fit_ref 1.072
_refine_ls_hydrogen_treatment constr
_refine_ls_matrix_type full
_refine_ls_number_parameters 551
_refine_ls_number_reflns 7390
_refine_ls_number_restraints 444
_refine_ls_restrained_S_all 1.050
_refine_ls_R_factor_all 0.0925
_refine_ls_R_factor_gt 0.0653
_refine_ls_shift/su_max 0.000
_refine_ls_shift/su_mean 0.000
_refine_ls_structure_factor_coef Fsqd
_refine_ls_weighting_details 'w=1/[\s^2^(Fo^2^)+(0.0487P)^2^+145.8413P] where P=(Fo^2^+2Fc^2^)/3'
_refine_ls_weighting_scheme calc
_refine_ls_wR_factor_gt 0.1358
_refine_ls_wR_factor_ref 0.1483
_reflns_Friedel_coverage 0.000
_reflns_Friedel_fraction_full .
_reflns_Friedel_fraction_max .
_reflns_number_gt 5564
_reflns_number_total 7390
_reflns_threshold_expression 'I > 2\s(I)'
_cod_data_source_file mmc5.cif
_cod_data_source_block mo_0819_1_0m_sq
_cod_database_code 1560710
_shelx_space_group_comment
;
The symmetry employed for this shelxl refinement is uniquely defined
by the following loop, which should always be used as a source of
symmetry information in preference to the above space-group names.
They are only intended as comments.
;
_shelx_estimated_absorpt_t_max 0.917
_shelx_estimated_absorpt_t_min 0.733
_olex2_refinement_description
;
1. Fixed Uiso
 At 1.2 times of:
  All C(H) groups
 At 1.5 times of:
  All O(H,H) groups
2. Restrained distances
 C29A-C28A
 1.4 with sigma of 0.02
 C24A-C25A = C25A-C26A
 1.4 with sigma of 0.02
 C27A-C28A = C28A-C29A
 1.4 with sigma of 0.02
 C27A-C26A
 1.4 with sigma of 0.02
3. Uiso/Uaniso restraints and constraints
Uanis(N3) \\sim Ueq, Uanis(C23) \\sim Ueq, Uanis(C24) \\sim Ueq, Uanis(C25)
\\sim Ueq, Uanis(C26) \\sim Ueq, Uanis(C27) \\sim Ueq, Uanis(C28) \\sim Ueq,
Uanis(N3A) \\sim Ueq, Uanis(C22A) \\sim Ueq, Uanis(C23A) \\sim Ueq, Uanis(C24A)
\\sim Ueq, Uanis(C25A) \\sim Ueq, Uanis(C26A) \\sim Ueq, Uanis(C27A) \\sim Ueq,
Uanis(C28A) \\sim Ueq, Uanis(C29A) \\sim Ueq, Uanis(C30A) \\sim Ueq, Uanis(N2)
\\sim Ueq, Uanis(C22) \\sim Ueq, Uanis(C29) \\sim Ueq, Uanis(C30) \\sim Ueq,
Uanis(C31) \\sim Ueq, Uanis(C32) \\sim Ueq, Uanis(C33) \\sim Ueq, Uanis(N2A)
\\sim Ueq, Uanis(C31A) \\sim Ueq, Uanis(C32A) \\sim Ueq, Uanis(C33A) \\sim Ueq:
with sigma of 0.01 and sigma for terminal atoms of 0.02
4. Rigid body (RIGU) restrains
 Cd1, N2, N2A, N3, N3A, C22, C22A, C23, C23A, C24, C24A, C25, C25A, C26, C26A,
 C27, C27A, C28, C28A, C29, C29A, C30, C30A, C31, C31A, C32, C32A, C33, C33A
 with sigma for 1-2 distances of 0.004 and sigma for 1-3 distances of 0.004
5. Others
 Sof(N2A)=Sof(N3A)=Sof(C22A)=Sof(C23A)=Sof(C24A)=Sof(H24A)=Sof(C25A)=Sof(H25A)=
 Sof(C26A)=Sof(H26A)=Sof(C27A)=Sof(C28A)=Sof(H28A)=Sof(C29A)=Sof(H29A)=
 Sof(C30A)=Sof(C31A)=Sof(H31A)=Sof(C32A)=Sof(H32A)=Sof(C33A)=Sof(H33A)=1-FVAR(1)
 Sof(N2)=Sof(N3)=Sof(C22)=Sof(C23)=Sof(C24)=Sof(H24)=Sof(C25)=Sof(H25)=
 Sof(C26)=Sof(H26)=Sof(C27)=Sof(C28)=Sof(H28)=Sof(C29)=Sof(H29)=Sof(C30)=
 Sof(C31)=Sof(H31)=Sof(C32)=Sof(H32)=Sof(C33)=Sof(H33)=FVAR(1)
6.a Riding coordinates:
 O9(H9A,H9B)
6.b Aromatic/amide H refined with riding coordinates:
 C5(H5), C6(H6), C11(H11), C12(H12), C15(H15), C16(H16), C17(H17), C20(H20),
 C21(H21), C24(H24), C24A(H24A), C25(H25), C25A(H25A), C26(H26), C26A(H26A),
 C28(H28), C28A(H28A), C29(H29), C29A(H29A), C31(H31), C31A(H31A), C32(H32),
 C32A(H32A), C33(H33), C33A(H33A)
;

loop_
_space_group_symop_operation_xyz
'x, y, z'
'-x, y, -z+1/2'
'x+1/2, y+1/2, z'
'-x+1/2, y+1/2, -z+1/2'
'-x, -y, -z'
'x, -y, z-1/2'
'-x+1/2, -y+1/2, -z'
'x+1/2, -y+1/2, z-1/2'

loop_
_atom_site_label
_atom_site_type_symbol
_atom_site_fract_x
_atom_site_fract_y
_atom_site_fract_z
_atom_site_U_iso_or_equiv
_atom_site_adp_type
_atom_site_occupancy
_atom_site_site_symmetry_order
_atom_site_calc_flag
_atom_site_refinement_flags_posn
_atom_site_refinement_flags_adp
_atom_site_refinement_flags_occupancy
_atom_site_disorder_assembly
_atom_site_disorder_group
Cd1 Cd 0.15159(3) 0.21766(2) 0.16493(6) 0.03254(18) Uani 1 1 d . U . . .
Cd2 Cd -0.15041(3) -0.10226(2) -0.30663(5) 0.02229(15) Uani 1 1 d . . . . .
O1 O 0.1054(3) 0.14545(17) 0.1413(4) 0.0340(13) Uani 1 1 d . . . . .
O2 O 0.0927(4) 0.1670(2) -0.0174(6) 0.0574(19) Uani 1 1 d . . . . .
O3 O 0.0595(3) 0.2444(2) 0.1581(6) 0.0510(17) Uani 1 1 d . . . . .
O4 O 0.0582(3) 0.2689(3) 0.0104(7) 0.072(2) Uani 1 1 d . . . . .
O5 O -0.2827(2) 0.31423(17) -0.1439(5) 0.0291(12) Uani 1 1 d . . . . .
O6 O -0.2436(3) 0.38328(16) -0.1453(5) 0.0384(14) Uani 1 1 d . . . . .
O7 O -0.1408(3) -0.02829(16) -0.2052(5) 0.0311(12) Uani 1 1 d . . . . .
O8 O -0.0641(3) -0.05011(16) -0.2332(5) 0.0311(12) Uani 1 1 d . . . . .
O9 O -0.2152(4) -0.0582(3) -0.4787(6) 0.074(2) Uani 1 1 d . . . . .
H9A H -0.182936 -0.042053 -0.466913 0.112 Uiso 1 1 d R . . . .
H9B H -0.239806 -0.048883 -0.457293 0.112 Uiso 1 1 d R . . . .
N1 N -0.1019(3) 0.13989(19) 0.1148(5) 0.0240(13) Uani 1 1 d . . . . .
N2 N 0.2035(6) 0.2882(4) 0.2512(11) 0.039(3) Uani 0.598(10) 1 d . U P A 1
N2A N 0.2184(11) 0.2834(7) 0.205(2) 0.044(4) Uani 0.402(10) 1 d . U P A 2
N3 N 0.2397(7) 0.2241(5) 0.1535(12) 0.039(3) Uani 0.598(10) 1 d . U P A 1
N3A N 0.2418(11) 0.1997(8) 0.1399(19) 0.037(4) Uani 0.402(10) 1 d . U P A 2
C1 C 0.0807(4) 0.1397(2) 0.0353(7) 0.0256(16) Uani 1 1 d . . . . .
C2 C 0.0355(3) 0.0991(2) -0.0249(6) 0.0205(14) Uani 1 1 d . . . . .
C3 C -0.0249(4) 0.0930(2) -0.0331(6) 0.0227(15) Uani 1 1 d . . . . .
C4 C -0.0500(3) 0.1270(2) 0.0133(6) 0.0186(14) Uani 1 1 d . . . . .
C5 C -0.0742(3) 0.1119(2) 0.0766(6) 0.0225(15) Uani 1 1 d . . . . .
H5 H -0.070961 0.079820 0.093907 0.027 Uiso 1 1 calc R . . . .
C6 C -0.1048(3) 0.1853(2) 0.0922(6) 0.0221(15) Uani 1 1 d . . . . .
H6 H -0.123557 0.205557 0.119984 0.026 Uiso 1 1 calc R . . . .
C7 C -0.0818(3) 0.2039(2) 0.0310(6) 0.0210(15) Uani 1 1 d . . . . .
C8 C -0.0911(4) 0.2540(2) 0.0006(7) 0.0269(17) Uani 1 1 d . . . . .
C9 C -0.0403(4) 0.2809(2) 0.0066(8) 0.035(2) Uani 1 1 d . . . . .
C10 C 0.0309(4) 0.2636(3) 0.0623(10) 0.044(2) Uani 1 1 d . . . . .
C11 C -0.0549(4) 0.3260(3) -0.0340(9) 0.050(3) Uani 1 1 d . . . . .
H11 H -0.021331 0.343714 -0.032845 0.060 Uiso 1 1 calc R . . . .
C12 C -0.1177(4) 0.3458(3) -0.0763(8) 0.042(2) Uani 1 1 d . . . . .
H12 H -0.126764 0.376870 -0.103375 0.050 Uiso 1 1 calc R . . . .
C13 C -0.1670(4) 0.3200(2) -0.0788(7) 0.0279(17) Uani 1 1 d . . . . .
C14 C -0.2353(4) 0.3399(2) -0.1248(6) 0.0265(16) Uani 1 1 d . . . . .
C15 C -0.1535(3) 0.2741(2) -0.0420(6) 0.0207(15) Uani 1 1 d . . . . .
H15 H -0.187980 0.256111 -0.046357 0.025 Uiso 1 1 calc R . . . .
C16 C -0.0537(3) 0.1741(2) -0.0088(6) 0.0197(15) Uani 1 1 d . . . . .
H16 H -0.037183 0.186023 -0.050937 0.024 Uiso 1 1 calc R . . . .
C17 C -0.0644(3) 0.0536(2) -0.0903(6) 0.0179(14) Uani 1 1 d . . . . .
H17 H -0.106273 0.049691 -0.098973 0.022 Uiso 1 1 calc R . . . .
C18 C -0.0436(3) 0.0206(2) -0.1342(6) 0.0192(14) Uani 1 1 d . . . . .
C19 C -0.0854(4) -0.0216(2) -0.1937(6) 0.0241(16) Uani 1 1 d . . . . .
C20 C 0.0175(4) 0.0266(2) -0.1227(6) 0.0242(16) Uani 1 1 d . . . . .
H20 H 0.032962 0.003634 -0.150606 0.029 Uiso 1 1 calc R . . . .
C21 C 0.0553(4) 0.0658(2) -0.0711(6) 0.0239(16) Uani 1 1 d . . . . .
H21 H 0.095843 0.070302 -0.066818 0.029 Uiso 1 1 calc R . . . .
C22 C 0.2480(9) 0.3005(6) 0.2248(14) 0.043(3) Uani 0.598(10) 1 d . U P A 1
C22A C 0.2673(16) 0.2800(10) 0.192(3) 0.035(5) Uani 0.402(10) 1 d . U P A 2
C23 C 0.2713(10) 0.2663(7) 0.1776(19) 0.038(4) Uani 0.598(10) 1 d . U P A 1
C23A C 0.2826(11) 0.2353(9) 0.1604(18) 0.038(4) Uani 0.402(10) 1 d . U P A 2
C24 C 0.2602(8) 0.1913(6) 0.1125(15) 0.043(4) Uani 0.598(10) 1 d . U P A 1
H24 H 0.239420 0.161708 0.093726 0.052 Uiso 0.598(10) 1 calc R . P A 1
C24A C 0.2532(12) 0.1577(10) 0.114(2) 0.060(6) Uani 0.402(10) 1 d D U P A 2
H24A H 0.224129 0.132938 0.102759 0.072 Uiso 0.402(10) 1 calc R . P A 2
C25 C 0.3136(9) 0.2005(7) 0.0963(15) 0.054(4) Uani 0.598(10) 1 d . U P A 1
H25 H 0.329525 0.177473 0.069307 0.064 Uiso 0.598(10) 1 calc R . P A 1
C25A C 0.3063(13) 0.1486(10) 0.101(3) 0.077(7) Uani 0.402(10) 1 d D U P A 2
H25A H 0.311724 0.119007 0.078350 0.092 Uiso 0.402(10) 1 calc R . P A 2
C26 C 0.3391(11) 0.2439(8) 0.1223(19) 0.063(5) Uani 0.598(10) 1 d . U P A 1
H26 H 0.374766 0.250244 0.113630 0.076 Uiso 0.598(10) 1 calc R . P A 1
C26A C 0.3502(17) 0.1845(9) 0.125(3) 0.082(7) Uani 0.402(10) 1 d D U P A 2
H26A H 0.389126 0.178771 0.124883 0.099 Uiso 0.402(10) 1 calc R . P A 2
C27 C 0.3195(8) 0.2789(6) 0.1587(14) 0.052(4) Uani 0.598(10) 1 d . U P A 1
C27A C 0.3385(16) 0.2287(9) 0.148(3) 0.056(6) Uani 0.402(10) 1 d D U P A 2
C28 C 0.3417(11) 0.3270(8) 0.182(2) 0.064(5) Uani 0.598(10) 1 d . U P A 1
H28 H 0.373675 0.336105 0.166926 0.077 Uiso 0.598(10) 1 calc R . P A 1
C28A C 0.3772(15) 0.2685(8) 0.163(2) 0.068(6) Uani 0.402(10) 1 d D U P A 2
H28A H 0.414630 0.265626 0.158058 0.082 Uiso 0.402(10) 1 calc R . P A 2
C29 C 0.3238(10) 0.3562(7) 0.2196(17) 0.059(4) Uani 0.598(10) 1 d . U P A 1
H29 H 0.340843 0.386765 0.229474 0.071 Uiso 0.598(10) 1 calc R . P A 1
C29A C 0.3622(15) 0.3110(9) 0.186(2) 0.052(6) Uani 0.402(10) 1 d D U P A 2
H29A H 0.386322 0.337414 0.188105 0.062 Uiso 0.402(10) 1 calc R . P A 2
C30 C 0.2781(12) 0.3465(7) 0.2489(18) 0.058(4) Uani 0.598(10) 1 d . U P A 1
C30A C 0.3104(12) 0.3166(9) 0.207(2) 0.050(5) Uani 0.402(10) 1 d . U P A 2
C31 C 0.2543(12) 0.3759(8) 0.302(2) 0.072(5) Uani 0.598(10) 1 d . U P A 1
H31 H 0.270447 0.406820 0.318424 0.087 Uiso 0.598(10) 1 calc R . P A 1
C31A C 0.2976(19) 0.3613(13) 0.236(3) 0.067(6) Uani 0.402(10) 1 d . U P A 2
H31A H 0.321757 0.388170 0.240345 0.081 Uiso 0.402(10) 1 calc R . P A 2
C32 C 0.2135(10) 0.3641(6) 0.3282(17) 0.071(5) Uani 0.598(10) 1 d . U P A 1
H32 H 0.201563 0.384703 0.366192 0.085 Uiso 0.598(10) 1 calc R . P A 1
C32A C 0.2532(19) 0.3624(14) 0.254(3) 0.069(7) Uani 0.402(10) 1 d . U P A 2
H32A H 0.245855 0.390940 0.279092 0.083 Uiso 0.402(10) 1 calc R . P A 2
C33 C 0.1874(9) 0.3189(5) 0.2979(15) 0.058(4) Uani 0.598(10) 1 d . U P A 1
H33 H 0.155174 0.310239 0.313077 0.069 Uiso 0.598(10) 1 calc R . P A 1
C33A C 0.2092(15) 0.3212(10) 0.240(3) 0.063(6) Uani 0.402(10) 1 d . U P A 2
H33A H 0.176125 0.323803 0.256319 0.076 Uiso 0.402(10) 1 calc R . P A 2

loop_
_atom_site_aniso_label
_atom_site_aniso_U_11
_atom_site_aniso_U_22
_atom_site_aniso_U_33
_atom_site_aniso_U_23
_atom_site_aniso_U_13
_atom_site_aniso_U_12
Cd1 0.0180(3) 0.0157(3) 0.0556(4) 0.0019(3) 0.0162(3) -0.0023(2)
Cd2 0.0249(3) 0.0167(2) 0.0318(3) -0.0054(2) 0.0201(2) -0.0054(2)
O1 0.037(3) 0.025(3) 0.025(3) -0.003(2) 0.009(3) -0.012(2)
O2 0.090(5) 0.048(4) 0.060(4) -0.022(3) 0.058(4) -0.044(4)
O3 0.021(3) 0.034(3) 0.079(5) 0.011(3) 0.017(3) 0.003(3)
O4 0.039(4) 0.074(5) 0.111(7) 0.019(5) 0.048(5) 0.022(4)
O5 0.018(2) 0.025(3) 0.042(3) 0.008(2) 0.015(2) 0.004(2)
O6 0.026(3) 0.013(2) 0.069(4) 0.008(3) 0.023(3) 0.007(2)
O7 0.032(3) 0.021(3) 0.045(3) -0.010(2) 0.025(3) -0.010(2)
O8 0.038(3) 0.018(2) 0.042(3) -0.011(2) 0.026(3) -0.006(2)
O9 0.066(5) 0.097(6) 0.068(5) 0.036(4) 0.043(4) 0.032(4)
N1 0.027(3) 0.020(3) 0.029(3) 0.002(3) 0.019(3) 0.002(3)
N2 0.038(6) 0.030(5) 0.044(6) 0.004(4) 0.021(5) -0.006(4)
N2A 0.040(7) 0.042(6) 0.052(9) 0.006(6) 0.027(7) -0.005(5)
N3 0.031(6) 0.048(6) 0.043(6) 0.005(5) 0.024(5) -0.008(5)
N3A 0.037(7) 0.044(7) 0.035(8) 0.002(6) 0.024(6) -0.004(6)
C1 0.023(4) 0.019(3) 0.039(5) -0.002(3) 0.020(4) -0.002(3)
C2 0.022(4) 0.017(3) 0.028(4) -0.003(3) 0.018(3) -0.004(3)
C3 0.028(4) 0.014(3) 0.026(4) 0.005(3) 0.015(3) 0.006(3)
C4 0.015(3) 0.016(3) 0.022(4) -0.004(3) 0.009(3) -0.003(3)
C5 0.024(4) 0.010(3) 0.041(4) 0.004(3) 0.024(4) 0.004(3)
C6 0.023(4) 0.013(3) 0.032(4) -0.007(3) 0.017(3) 0.000(3)
C7 0.012(3) 0.018(3) 0.032(4) 0.002(3) 0.012(3) -0.001(3)
C8 0.022(4) 0.013(3) 0.037(4) -0.006(3) 0.012(3) -0.004(3)
C9 0.022(4) 0.014(3) 0.065(6) 0.005(4) 0.023(4) 0.003(3)
C10 0.021(4) 0.018(4) 0.089(8) 0.000(5) 0.029(5) -0.001(3)
C11 0.032(5) 0.015(4) 0.105(8) 0.014(4) 0.040(5) -0.001(3)
C12 0.041(5) 0.013(4) 0.065(6) 0.018(4) 0.027(5) 0.008(3)
C13 0.024(4) 0.010(3) 0.046(5) 0.003(3) 0.019(4) 0.007(3)
C14 0.021(4) 0.025(4) 0.027(4) -0.001(3) 0.010(3) -0.001(3)
C15 0.021(3) 0.016(3) 0.030(4) 0.002(3) 0.018(3) 0.000(3)
C16 0.017(3) 0.011(3) 0.033(4) 0.001(3) 0.015(3) -0.002(3)
C17 0.014(3) 0.017(3) 0.022(4) -0.007(3) 0.010(3) -0.005(3)
C18 0.026(4) 0.007(3) 0.025(4) 0.000(3) 0.015(3) -0.004(3)
C19 0.033(4) 0.014(3) 0.028(4) -0.003(3) 0.020(4) -0.001(3)
C20 0.028(4) 0.019(3) 0.027(4) -0.008(3) 0.016(3) -0.003(3)
C21 0.022(4) 0.024(4) 0.035(4) 0.005(3) 0.022(3) 0.003(3)
C22 0.036(6) 0.044(6) 0.036(7) 0.006(5) 0.014(5) -0.011(5)
C22A 0.029(8) 0.040(7) 0.031(10) 0.015(6) 0.014(7) -0.007(6)
C23 0.027(6) 0.045(7) 0.032(8) 0.008(6) 0.011(5) -0.011(5)
C23A 0.041(7) 0.051(7) 0.029(8) 0.016(6) 0.023(6) -0.004(5)
C24 0.036(7) 0.051(7) 0.038(7) 0.004(5) 0.019(6) 0.000(5)
C24A 0.056(9) 0.057(8) 0.062(10) -0.007(7) 0.031(8) 0.006(7)
C25 0.045(7) 0.068(7) 0.047(8) 0.004(6) 0.026(6) 0.007(6)
C25A 0.075(9) 0.083(9) 0.082(12) -0.015(8) 0.051(8) 0.006(7)
C26 0.046(8) 0.079(7) 0.064(10) 0.004(7) 0.031(7) -0.012(6)
C26A 0.078(10) 0.090(9) 0.090(12) -0.002(8) 0.055(9) 0.006(7)
C27 0.043(7) 0.069(6) 0.041(7) 0.002(5) 0.022(6) -0.023(5)
C27A 0.049(9) 0.072(8) 0.058(11) 0.007(7) 0.036(8) -0.007(6)
C28 0.057(9) 0.065(7) 0.064(9) 0.006(6) 0.031(7) -0.020(6)
C28A 0.072(10) 0.081(8) 0.070(11) 0.013(7) 0.052(8) -0.015(7)
C29 0.055(8) 0.056(7) 0.054(8) 0.008(6) 0.024(6) -0.019(6)
C29A 0.050(9) 0.068(8) 0.039(10) 0.013(7) 0.027(8) -0.019(7)
C30 0.059(8) 0.049(7) 0.055(8) 0.007(6) 0.025(6) -0.017(6)
C30A 0.042(8) 0.055(7) 0.049(9) 0.016(6) 0.023(7) -0.016(6)
C31 0.078(9) 0.061(8) 0.066(9) -0.003(6) 0.034(7) -0.008(6)
C31A 0.062(10) 0.062(9) 0.067(11) 0.002(7) 0.031(8) -0.011(7)
C32 0.076(8) 0.044(6) 0.079(9) -0.006(6) 0.037(7) -0.007(6)
C32A 0.069(10) 0.061(9) 0.074(12) 0.000(8) 0.038(8) -0.006(7)
C33 0.059(8) 0.040(6) 0.061(8) -0.011(6) 0.027(6) -0.004(5)
C33A 0.061(9) 0.051(8) 0.074(11) -0.007(7) 0.036(8) -0.005(6)

loop_
_atom_type_symbol
_atom_type_description
_atom_type_scat_dispersion_real
_atom_type_scat_dispersion_imag
_atom_type_scat_source
C C 0.0030 0.0020 'International Tables Vol C Tables 4.2.6.8 and 6.1.1.4'
H H 0.0000 0.0000 'International Tables Vol C Tables 4.2.6.8 and 6.1.1.4'
Cd Cd -0.8080 1.2020 'International Tables Vol C Tables 4.2.6.8 and 6.1.1.4'
N N 0.0060 0.0030 'International Tables Vol C Tables 4.2.6.8 and 6.1.1.4'
O O 0.0110 0.0060 'International Tables Vol C Tables 4.2.6.8 and 6.1.1.4'

loop_
_geom_angle_atom_site_label_1
_geom_angle_atom_site_label_2
_geom_angle_atom_site_label_3
_geom_angle
_geom_angle_site_symmetry_1
_geom_angle_site_symmetry_3
O1 Cd1 O2 52.67(18) . .
O1 Cd1 O4 106.9(2) . .
O1 Cd1 O5 76.45(17) . 8_556
O1 Cd1 N2 159.8(4) . .
O1 Cd1 N2A 168.9(5) . .
O1 Cd1 N3A 100.5(6) . .
O1 Cd1 C1 26.68(19) . .
O1 Cd1 C10 94.9(2) . .
O2 Cd1 C1 26.10(19) . .
O2 Cd1 C10 86.4(3) . .
O3 Cd1 O1 85.7(2) . .
O3 Cd1 O2 100.7(2) . .
O3 Cd1 O4 53.6(2) . .
O3 Cd1 O5 100.1(2) . 8_556
O3 Cd1 N2 86.7(4) . .
O3 Cd1 N2A 104.4(6) . .
O3 Cd1 N3A 168.6(5) . .
O3 Cd1 C1 91.9(2) . .
O3 Cd1 C10 26.8(3) . .
O4 Cd1 O2 76.3(3) . .
O4 Cd1 C1 90.1(2) . .
O4 Cd1 C10 26.9(3) . .
O5 Cd1 O2 122.53(19) 8_556 .
O5 Cd1 O4 152.1(2) 8_556 .
O5 Cd1 N3A 90.8(5) 8_556 .
O5 Cd1 C1 100.85(19) 8_556 .
O5 Cd1 C10 126.8(3) 8_556 .
N2 Cd1 O2 147.5(4) . .
N2 Cd1 O4 83.3(3) . .
N2 Cd1 O5 86.5(3) . 8_556
N2 Cd1 C1 172.7(3) . .
N2 Cd1 C10 86.6(4) . .
N2A Cd1 O2 127.9(6) . .
N2A Cd1 O4 83.2(5) . .
N2A Cd1 N3A 70.4(8) . .
N2A Cd1 C1 153.4(6) . .
N2A Cd1 C10 96.2(5) . .
N3 Cd1 O1 117.9(4) . .
N3 Cd1 O2 88.6(4) . .
N3 Cd1 O3 154.9(4) . .
N3 Cd1 O4 107.6(4) . .
N3 Cd1 O5 94.2(4) . 8_556
N3 Cd1 N2 73.6(5) . .
N3 Cd1 C1 105.7(4) . .
N3 Cd1 C10 133.5(4) . .
N3A Cd1 O2 76.1(5) . .
N3A Cd1 O4 115.1(5) . .
N3A Cd1 C1 89.6(6) . .
N3A Cd1 C10 142.0(6) . .
C10 Cd1 C1 88.9(2) . .
O1 Cd2 O5 69.42(16) 5 4_444
O1 Cd2 O7 92.79(18) 5 .
O1 Cd2 O9 169.6(2) 5 .
O1 Cd2 C19 95.27(19) 5 .
O6 Cd2 O1 89.9(2) 4_444 5
O6 Cd2 O5 51.03(15) 4_444 4_444
O6 Cd2 O7 92.73(17) 4_444 .
O6 Cd2 O8 146.37(18) 4_444 .
O6 Cd2 O9 80.0(2) 4_444 .
O6 Cd2 N1 124.3(2) 4_444 6
O6 Cd2 C19 119.8(2) 4_444 .
O7 Cd2 O5 137.67(15) . 4_444
O7 Cd2 C19 27.26(18) . .
O8 Cd2 O1 96.97(18) . 5
O8 Cd2 O5 160.21(16) . 4_444
O8 Cd2 O7 54.21(17) . .
O8 Cd2 O9 90.2(2) . .
O8 Cd2 N1 87.13(19) . 6
O8 Cd2 C19 26.95(19) . .
O9 Cd2 O5 105.4(2) . 4_444
O9 Cd2 O7 85.2(2) . .
O9 Cd2 C19 87.7(3) . .
N1 Cd2 O1 99.1(2) 6 5
N1 Cd2 O5 81.21(17) 6 4_444
N1 Cd2 O7 140.75(18) 6 .
N1 Cd2 O9 88.8(2) 6 .
N1 Cd2 C19 113.9(2) 6 .
C19 Cd2 O5 160.64(19) . 4_444
Cd2 O1 Cd1 116.1(2) 5 .
C1 O1 Cd1 98.7(4) . .
C1 O1 Cd2 139.2(5) . 5
C1 O2 Cd1 86.9(5) . .
C10 O3 Cd1 96.6(6) . .
C10 O4 Cd1 85.8(6) . .
Cd1 O5 Cd2 98.00(16) 8_455 4_454
C14 O5 Cd1 113.7(5) . 8_455
C14 O5 Cd2 82.1(4) . 4_454
C14 O6 Cd2 104.6(4) . 4_454
C19 O7 Cd2 87.1(4) . .
C19 O8 Cd2 97.9(4) . .
C5 N1 Cd2 114.5(4) . 6_556
C5 N1 C6 117.7(6) . .
C6 N1 Cd2 127.4(5) . 6_556
C22 N2 Cd1 110.7(12) . .
C33 N2 Cd1 129.8(12) . .
C33 N2 C22 118.1(15) . .
C22A N2A Cd1 117(2) . .
C33A N2A Cd1 123(2) . .
C33A N2A C22A 120(3) . .
C23 N3 Cd1 118.2(12) . .
C24 N3 Cd1 125.0(12) . .
C24 N3 C23 116.4(15) . .
C23A N3A Cd1 114.0(19) . .
C23A N3A C24A 121(2) . .
C24A N3A Cd1 124.8(17) . .
O1 C1 Cd1 54.6(3) . .
O1 C1 C2 118.2(6) . .
O2 C1 Cd1 67.0(4) . .
O2 C1 O1 121.2(7) . .
O2 C1 C2 120.6(7) . .
C2 C1 Cd1 169.5(5) . .
C3 C2 C1 121.9(6) . .
C21 C2 C1 118.5(6) . .
C21 C2 C3 119.5(6) . .
C2 C3 C4 123.0(6) . .
C2 C3 C17 118.5(6) . .
C17 C3 C4 118.5(6) . .
C5 C4 C3 120.0(6) . .
C5 C4 C16 117.3(6) . .
C16 C4 C3 122.6(6) . .
N1 C5 C4 123.7(6) . .
N1 C6 C7 123.1(6) . .
C6 C7 C8 120.8(6) . .
C6 C7 C16 118.3(6) . .
C16 C7 C8 120.8(6) . .
C9 C8 C7 122.5(6) . .
C15 C8 C7 118.5(6) . .
C15 C8 C9 118.8(6) . .
C8 C9 C10 122.4(7) . .
C11 C9 C8 119.2(7) . .
C11 C9 C10 118.3(7) . .
O3 C10 Cd1 56.6(4) . .
O3 C10 C9 118.1(9) . .
O4 C10 Cd1 67.2(5) . .
O4 C10 O3 123.3(8) . .
O4 C10 C9 118.6(9) . .
C9 C10 Cd1 170.1(6) . .
C9 C11 C12 121.5(7) . .
C13 C12 C11 119.4(7) . .
C12 C13 C14 121.0(6) . .
C12 C13 C15 119.5(6) . .
C15 C13 C14 119.5(6) . .
O5 C14 O6 121.9(6) . .
O5 C14 C13 120.2(6) . .
O6 C14 C13 117.9(6) . .
C8 C15 C13 121.5(6) . .
C4 C16 C7 119.9(6) . .
C18 C17 C3 121.3(6) . .
C17 C18 C19 121.1(6) . .
C17 C18 C20 119.4(6) . .
C20 C18 C19 119.5(6) . .
O7 C19 Cd2 65.6(4) . .
O7 C19 C18 121.3(6) . .
O8 C19 Cd2 55.1(3) . .
O8 C19 O7 120.8(6) . .
O8 C19 C18 118.0(6) . .
C18 C19 Cd2 173.1(5) . .
C21 C20 C18 120.0(6) . .
C20 C21 C2 121.2(6) . .
N2 C22 C23 120.6(16) . .
N2 C22 C30 122.3(19) . .
C30 C22 C23 116.9(19) . .
N2A C22A C23A 121(2) . .
N2A C22A C30A 125(3) . .
C30A C22A C23A 115(3) . .
N3 C23 C22 114.1(16) . .
N3 C23 C27 126.6(19) . .
C27 C23 C22 119.3(18) . .
N3A C23A C22A 117(2) . .
N3A C23A C27A 119(2) . .
C27A C23A C22A 124(2) . .
N3 C24 C25 121.1(16) . .
N3A C24A C25A 123(3) . .
C26 C25 C24 115.6(19) . .
C26A C25A C24A 117(3) . .
C27 C26 C25 127(2) . .
C25A C26A C27A 121(3) . .
C23 C27 C28 116.5(19) . .
C26 C27 C23 113.2(18) . .
C26 C27 C28 130.3(18) . .
C26A C27A C23A 118(2) . .
C26A C27A C28A 126(3) . .
C28A C27A C23A 116(2) . .
C29 C28 C27 127(2) . .
C29A C28A C27A 122(2) . .
C28 C29 C30 122(2) . .
C28A C29A C30A 121(2) . .
C29 C30 C22 119(2) . .
C29 C30 C31 130(2) . .
C31 C30 C22 111(2) . .
C22A C30A C29A 122(3) . .
C22A C30A C31A 118(3) . .
C31A C30A C29A 120(3) . .
C32 C31 C30 126(2) . .
C32A C31A C30A 116(4) . .
C31 C32 C33 116(2) . .
C31A C32A C33A 125(4) . .
N2 C33 C32 125.7(19) . .
N2A C33A C32A 118(3) . .

loop_
_geom_bond_atom_site_label_1
_geom_bond_atom_site_label_2
_geom_bond_distance
_geom_bond_site_symmetry_2
Cd1 O1 2.298(5) .
Cd1 O2 2.568(6) .
Cd1 O3 2.297(6) .
Cd1 O4 2.527(7) .
Cd1 O5 2.395(5) 8_556
Cd1 N2 2.336(12) .
Cd1 N2A 2.34(2) .
Cd1 N3 2.223(13) .
Cd1 N3A 2.45(2) .
Cd1 C1 2.786(7) .
Cd1 C10 2.733(8) .
Cd2 O1 2.297(5) 5
Cd2 O5 2.760(5) 4_444
Cd2 O6 2.271(5) 4_444
Cd2 O7 2.509(5) .
Cd2 O8 2.279(5) .
Cd2 O9 2.370(7) .
Cd2 N1 2.293(6) 6
Cd2 C19 2.752(7) .
O1 C1 1.265(9) .
O2 C1 1.228(9) .
O3 C10 1.241(11) .
O4 C10 1.241(11) .
O5 C14 1.254(8) .
O6 C14 1.277(8) .
O7 C19 1.262(8) .
O8 C19 1.259(8) .
N1 C5 1.344(8) .
N1 C6 1.344(8) .
N2 C22 1.37(2) .
N2 C33 1.29(2) .
N2A C22A 1.30(4) .
N2A C33A 1.27(4) .
N3 C23 1.37(2) .
N3 C24 1.34(2) .
N3A C23A 1.34(3) .
N3A C24A 1.34(3) .
C1 C2 1.492(9) .
C2 C3 1.401(9) .
C2 C21 1.390(9) .
C3 C4 1.489(9) .
C3 C17 1.404(9) .
C4 C5 1.387(9) .
C4 C16 1.387(9) .
C6 C7 1.374(10) .
C7 C8 1.492(9) .
C7 C16 1.396(9) .
C8 C9 1.410(10) .
C8 C15 1.385(10) .
C9 C10 1.504(10) .
C9 C11 1.384(10) .
C11 C12 1.391(11) .
C12 C13 1.385(11) .
C13 C14 1.495(10) .
C13 C15 1.394(9) .
C17 C18 1.379(9) .
C18 C19 1.495(9) .
C18 C20 1.395(9) .
C20 C21 1.372(10) .
C22 C23 1.47(3) .
C22 C30 1.46(3) .
C22A C23A 1.48(4) .
C22A C30A 1.41(4) .
C23 C27 1.38(2) .
C23A C27A 1.47(4) .
C24 C25 1.45(2) .
C24A C25A 1.408(18) .
C25 C26 1.35(3) .
C25A C26A 1.379(19) .
C26 C27 1.34(3) .
C26A C27A 1.388(19) .
C27 C28 1.46(3) .
C27A C28A 1.414(18) .
C28 C29 1.20(3) .
C28A C29A 1.371(14) .
C29 C30 1.41(3) .
C29A C30A 1.45(4) .
C30 C31 1.45(3) .
C30A C31A 1.44(4) .
C31 C32 1.28(3) .
C31A C32A 1.24(5) .
C32 C33 1.41(2) .
C32A C33A 1.53(4) .

loop_
_geom_torsion_atom_site_label_1
_geom_torsion_atom_site_label_2
_geom_torsion_atom_site_label_3
_geom_torsion_atom_site_label_4
_geom_torsion
_geom_torsion_site_symmetry_1
_geom_torsion_site_symmetry_2
_geom_torsion_site_symmetry_3
_geom_torsion_site_symmetry_4
Cd1 O1 C1 O2 7.9(8) . . . .
Cd1 O1 C1 C2 -171.0(5) . . . .
Cd1 O2 C1 O1 -7.0(7) . . . .
Cd1 O2 C1 C2 171.9(6) . . . .
Cd1 O3 C10 O4 -9.6(10) . . . .
Cd1 O3 C10 C9 170.2(6) . . . .
Cd1 O4 C10 O3 8.6(9) . . . .
Cd1 O4 C10 C9 -171.1(7) . . . .
Cd1 O5 C14 O6 89.6(8) 8_455 . . .
Cd1 O5 C14 C13 -89.3(7) 8_455 . . .
Cd1 N2 C22 C23 -15.9(18) . . . .
Cd1 N2 C22 C30 168.4(13) . . . .
Cd1 N2 C33 C32 -167.2(14) . . . .
Cd1 N2A C22A C23A -4(4) . . . .
Cd1 N2A C22A C30A 177(2) . . . .
Cd1 N2A C33A C32A -176(2) . . . .
Cd1 N3 C23 C22 8(2) . . . .
Cd1 N3 C23 C27 -169.6(16) . . . .
Cd1 N3 C24 C25 173.1(11) . . . .
Cd1 N3A C23A C22A -1(3) . . . .
Cd1 N3A C23A C27A -179.8(19) . . . .
Cd1 N3A C24A C25A -179(2) . . . .
Cd1 C1 C2 C3 15(3) . . . .
Cd1 C1 C2 C21 -163(2) . . . .
Cd2 O1 C1 Cd1 -149.1(8) 5 . . .
Cd2 O1 C1 O2 -141.1(7) 5 . . .
Cd2 O1 C1 C2 40.0(10) 5 . . .
Cd2 O5 C14 O6 -5.7(7) 4_454 . . .
Cd2 O5 C14 C13 175.3(7) 4_454 . . .
Cd2 O6 C14 O5 7.1(9) 4_454 . . .
Cd2 O6 C14 C13 -173.9(5) 4_454 . . .
Cd2 O7 C19 O8 0.8(7) . . . .
Cd2 O7 C19 C18 180.0(6) . . . .
Cd2 O8 C19 O7 -0.9(8) . . . .
Cd2 O8 C19 C18 179.9(5) . . . .
Cd2 N1 C5 C4 171.6(5) 6_556 . . .
Cd2 N1 C6 C7 -171.1(5) 6_556 . . .
O1 C1 C2 C3 59.9(10) . . . .
O1 C1 C2 C21 -118.2(8) . . . .
O2 C1 C2 C3 -119.0(8) . . . .
O2 C1 C2 C21 62.9(10) . . . .
N1 C6 C7 C8 175.2(6) . . . .
N1 C6 C7 C16 -0.5(10) . . . .
N2 C22 C23 N3 6(2) . . . .
N2 C22 C23 C27 -175.8(17) . . . .
N2 C22 C30 C29 179.6(16) . . . .
N2 C22 C30 C31 0(3) . . . .
N2A C22A C23A N3A 4(4) . . . .
N2A C22A C23A C27A -178(3) . . . .
N2A C22A C30A C29A -177(3) . . . .
N2A C22A C30A C31A -3(4) . . . .
N3 C23 C27 C26 -6(3) . . . .
N3 C23 C27 C28 175.0(19) . . . .
N3 C24 C25 C26 -2(2) . . . .
N3A C23A C27A C26A -6(4) . . . .
N3A C23A C27A C28A 176(2) . . . .
N3A C24A C25A C26A 4(5) . . . .
C1 C2 C3 C4 2.3(11) . . . .
C1 C2 C3 C17 -179.4(6) . . . .
C1 C2 C21 C20 176.9(7) . . . .
C2 C3 C4 C5 -134.8(7) . . . .
C2 C3 C4 C16 48.6(10) . . . .
C2 C3 C17 C18 2.3(10) . . . .
C3 C2 C21 C20 -1.3(11) . . . .
C3 C4 C5 N1 -175.3(6) . . . .
C3 C4 C16 C7 175.9(6) . . . .
C3 C17 C18 C19 179.2(6) . . . .
C3 C17 C18 C20 -0.7(10) . . . .
C4 C3 C17 C18 -179.3(6) . . . .
C5 N1 C6 C7 1.1(10) . . . .
C5 C4 C16 C7 -0.8(10) . . . .
C6 N1 C5 C4 -1.6(10) . . . .
C6 C7 C8 C9 139.4(8) . . . .
C6 C7 C8 C15 -44.8(10) . . . .
C6 C7 C16 C4 0.4(10) . . . .
C7 C8 C9 C10 -10.4(13) . . . .
C7 C8 C9 C11 173.5(8) . . . .
C7 C8 C15 C13 -176.0(7) . . . .
C8 C7 C16 C4 -175.3(6) . . . .
C8 C9 C10 O3 -46.3(12) . . . .
C8 C9 C10 O4 133.5(9) . . . .
C8 C9 C11 C12 2.5(15) . . . .
C9 C8 C15 C13 -0.1(12) . . . .
C9 C11 C12 C13 -0.4(16) . . . .
C10 C9 C11 C12 -173.8(10) . . . .
C11 C9 C10 O3 129.8(9) . . . .
C11 C9 C10 O4 -50.4(13) . . . .
C11 C12 C13 C14 -179.3(8) . . . .
C11 C12 C13 C15 -1.9(13) . . . .
C12 C13 C14 O5 168.5(8) . . . .
C12 C13 C14 O6 -10.5(12) . . . .
C12 C13 C15 C8 2.2(12) . . . .
C14 C13 C15 C8 179.6(7) . . . .
C15 C8 C9 C10 173.9(8) . . . .
C15 C8 C9 C11 -2.2(13) . . . .
C15 C13 C14 O5 -8.9(11) . . . .
C15 C13 C14 O6 172.1(7) . . . .
C16 C4 C5 N1 1.5(10) . . . .
C16 C7 C8 C9 -45.0(11) . . . .
C16 C7 C8 C15 130.8(7) . . . .
C17 C3 C4 C5 46.8(9) . . . .
C17 C3 C4 C16 -129.8(7) . . . .
C17 C18 C19 O7 -0.2(10) . . . .
C17 C18 C19 O8 179.0(7) . . . .
C17 C18 C20 C21 -1.9(10) . . . .
C18 C20 C21 C2 2.9(11) . . . .
C19 C18 C20 C21 178.3(6) . . . .
C20 C18 C19 O7 179.7(7) . . . .
C20 C18 C19 O8 -1.1(10) . . . .
C21 C2 C3 C4 -179.6(6) . . . .
C21 C2 C3 C17 -1.3(10) . . . .
C22 N2 C33 C32 -2(3) . . . .
C22 C23 C27 C26 176.2(18) . . . .
C22 C23 C27 C28 -3(3) . . . .
C22 C30 C31 C32 2(3) . . . .
C22A N2A C33A C32A 5(4) . . . .
C22A C23A C27A C26A 176(3) . . . .
C22A C23A C27A C28A -2(4) . . . .
C22A C30A C31A C32A 6(4) . . . .
C23 N3 C24 C25 1(2) . . . .
C23 C22 C30 C29 4(3) . . . .
C23 C22 C30 C31 -176.3(17) . . . .
C23 C27 C28 C29 2(3) . . . .
C23A N3A C24A C25A -3(4) . . . .
C23A C22A C30A C29A 4(4) . . . .
C23A C22A C30A C31A 179(3) . . . .
C23A C27A C28A C29A -2(5) . . . .
C24 N3 C23 C22 -178.6(15) . . . .
C24 N3 C23 C27 3(3) . . . .
C24 C25 C26 C27 -1(3) . . . .
C24A N3A C23A C22A -178(2) . . . .
C24A N3A C23A C27A 3(4) . . . .
C24A C25A C26A C27A -6(5) . . . .
C25 C26 C27 C23 5(3) . . . .
C25 C26 C27 C28 -176(2) . . . .
C25A C26A C27A C23A 7(5) . . . .
C25A C26A C27A C28A -175(3) . . . .
C26 C27 C28 C29 -177(2) . . . .
C26A C27A C28A C29A -180(3) . . . .
C27 C28 C29 C30 2(4) . . . .
C27A C28A C29A C30A 7(5) . . . .
C28 C29 C30 C22 -5(3) . . . .
C28 C29 C30 C31 175(2) . . . .
C28A C29A C30A C22A -8(4) . . . .
C28A C29A C30A C31A 177(3) . . . .
C29 C30 C31 C32 -178(2) . . . .
C29A C30A C31A C32A -179(3) . . . .
C30 C22 C23 N3 -178.1(16) . . . .
C30 C22 C23 C27 0(3) . . . .
C30 C31 C32 C33 -3(3) . . . .
C30A C22A C23A N3A -177(2) . . . .
C30A C22A C23A C27A 1(4) . . . .
C30A C31A C32A C33A -5(5) . . . .
C31 C32 C33 N2 3(3) . . . .
C31A C32A C33A N2A -1(5) . . . .
C33 N2 C22 C23 176.5(16) . . . .
C33 N2 C22 C30 1(2) . . . .
C33A N2A C22A C23A 175(3) . . . .
C33A N2A C22A C30A -3(5) . . . .
